data_4025035
loop_
_publ_author_name
'Ashraf Wilsily'
'Eric Fillion'

_publ_section_title
;
Asymmetric Synthesis of All-Carbon Benzylic Quaternary Stereocenters via
Conjugate Addition to Alkylidene and Indenylidene Meldrum's Acids
;
_journal_name_full 'Journal of Organic Chemistry'
_journal_page_first 8583
_journal_page_last 8594
_journal_paper_doi 10.1021/jo901559d
_journal_volume 74
_journal_year 2009
_chemical_formula_sum 'C15 H13 Cl O4'
_chemical_formula_weight 292.70
_chemical_name_systematic
; 
 ? 
;
_space_group_IT_number 2
_symmetry_cell_setting triclinic
_symmetry_space_group_name_Hall '-P 1'
_symmetry_space_group_name_H-M 'P -1'
_atom_sites_solution_hydrogens geom
_atom_sites_solution_primary direct
_atom_sites_solution_secondary difmap
_audit_creation_method SHELXL-97
_cell_angle_alpha 84.893(1)
_cell_angle_beta 77.594(1)
_cell_angle_gamma 86.905(1)
_cell_formula_units_Z 2
_cell_length_a 7.2743(4)
_cell_length_b 7.3437(4)
_cell_length_c 12.4759(6)
_cell_measurement_reflns_used 4393
_cell_measurement_temperature 180(1)
_cell_measurement_theta_max 34.97
_cell_measurement_theta_min 2.79
_cell_volume 647.90(6)
_computing_cell_refinement SAINT
_computing_data_collection SMART
_computing_data_reduction SAINT
_computing_molecular_graphics SHELXTL
_computing_publication_material SHELXTL
_computing_structure_refinement SHELXTL
_computing_structure_solution SHELXTL
_diffrn_ambient_temperature 180(1)
_diffrn_measured_fraction_theta_full 0.959
_diffrn_measured_fraction_theta_max 0.959
_diffrn_measurement_device_type 'Bruker APEX'
_diffrn_measurement_method Omega
_diffrn_radiation_monochromator graphite
_diffrn_radiation_source 'fine-focus sealed tube'
_diffrn_radiation_type MoK\a
_diffrn_radiation_wavelength 0.71073
_diffrn_reflns_av_R_equivalents 0.0227
_diffrn_reflns_av_sigmaI/netI 0.0337
_diffrn_reflns_limit_h_max 10
_diffrn_reflns_limit_h_min -10
_diffrn_reflns_limit_k_max 9
_diffrn_reflns_limit_k_min -10
_diffrn_reflns_limit_l_max 17
_diffrn_reflns_limit_l_min -17
_diffrn_reflns_number 5415
_diffrn_reflns_theta_full 30.03
_diffrn_reflns_theta_max 30.03
_diffrn_reflns_theta_min 1.68
_exptl_absorpt_coefficient_mu 0.305
_exptl_absorpt_correction_type none
_exptl_crystal_colour Colourless
_exptl_crystal_density_diffrn 1.500
_exptl_crystal_density_method 'not measured'
_exptl_crystal_description 'Plate fragment'
_exptl_crystal_F_000 304
_exptl_crystal_size_max 0.24
_exptl_crystal_size_mid 0.23
_exptl_crystal_size_min 0.20
_refine_diff_density_max 0.388
_refine_diff_density_min -0.303
_refine_diff_density_rms 0.054
_refine_ls_extinction_coef 0.0248(19)
_refine_ls_extinction_expression Fc^*^=kFc[1+0.001xFc^2^\l^3^/sin(2\q)]^-1/4^
_refine_ls_extinction_method SHELXL
_refine_ls_goodness_of_fit_ref 1.835
_refine_ls_hydrogen_treatment constr
_refine_ls_matrix_type full
_refine_ls_number_parameters 184
_refine_ls_number_reflns 3641
_refine_ls_number_restraints 0
_refine_ls_restrained_S_all 1.835
_refine_ls_R_factor_all 0.0462
_refine_ls_R_factor_gt 0.0391
_refine_ls_shift/su_max 0.000
_refine_ls_shift/su_mean 0.000
_refine_ls_structure_factor_coef Fsqd
_refine_ls_weighting_details 'calc w=1/[\s^2^(Fo^2^)+(0.0100P)^2^+0.0000P] where P=(Fo^2^+2Fc^2^)/3'
_refine_ls_weighting_scheme calc
_refine_ls_wR_factor_gt 0.0761
_refine_ls_wR_factor_ref 0.0771
_reflns_number_gt 3064
_reflns_number_total 3641
_reflns_threshold_expression >2sigma(I)
_cod_data_source_file jo901559d_si_012.cif
_cod_data_source_block ef1349m
_cod_depositor_comments
;
The following automatic conversions were performed:
'_symmetry_cell_setting' value 'Triclinic' changed to 'triclinic'
according to '/home/saulius/struct/CIF-dictionaries/cif_core.dic'
dictionary named 'cif_core.dic' version 2.4.1 from
2010-06-29.

'_exptl_absorpt_correction_type' value 'None' changed to
'none' according to '/home/saulius/struct/CIF-dictionaries/cif_core.dic'
dictionary named 'cif_core.dic' version 2.4.1 from 2010-06-29.

Automatic conversion script
Id: cif_fix_enum 1527 2010-12-29 10:47:43Z saulius 
;
_cod_original_sg_symbol_H-M P-1
_cod_database_code 4025035

loop_
_symmetry_equiv_pos_as_xyz
'x, y, z'
'-x, -y, -z'

loop_
_atom_site_label
_atom_site_type_symbol
_atom_site_fract_x
_atom_site_fract_y
_atom_site_fract_z
_atom_site_U_iso_or_equiv
_atom_site_adp_type
_atom_site_occupancy
_atom_site_symmetry_multiplicity
_atom_site_calc_flag
_atom_site_refinement_flags
_atom_site_disorder_assembly
_atom_site_disorder_group
O1 O 0.25890(14) 0.44314(12) -0.48130(7) 0.0299(2) Uani 1 1 d . . .
C2 C 0.2358(2) 0.25224(18) -0.44552(11) 0.0272(3) Uani 1 1 d . . .
O3 O 0.37755(13) 0.19395(12) -0.38340(7) 0.0295(2) Uani 1 1 d . . .
C4 C 0.40619(19) 0.29857(18) -0.30487(10) 0.0265(3) Uani 1 1 d . . .
C5 C 0.30855(18) 0.48166(17) -0.29986(10) 0.0239(3) Uani 1 1 d . . .
C6 C 0.2639(2) 0.56240(18) -0.40476(11) 0.0274(3) Uani 1 1 d . . .
C7 C 0.2809(2) 0.1522(2) -0.54855(11) 0.0358(4) Uani 1 1 d . . .
H7X H 0.4083 0.1805 -0.5894 0.054 Uiso 1 1 calc R . .
H7Y H 0.1900 0.1907 -0.5945 0.054 Uiso 1 1 calc R . .
H7Z H 0.2739 0.0202 -0.5289 0.054 Uiso 1 1 calc R . .
C8 C 0.0415(2) 0.2197(2) -0.37688(12) 0.0344(3) Uani 1 1 d . . .
H8X H 0.0283 0.0887 -0.3554 0.052 Uiso 1 1 calc R . .
H8Y H -0.0527 0.2625 -0.4198 0.052 Uiso 1 1 calc R . .
H8Z H 0.0226 0.2869 -0.3107 0.052 Uiso 1 1 calc R . .
O9 O 0.51611(14) 0.24038(13) -0.24908(8) 0.0363(3) Uani 1 1 d . . .
O10 O 0.23619(16) 0.72194(13) -0.42879(8) 0.0406(3) Uani 1 1 d . . .
C11 C 0.26578(17) 0.57872(17) -0.20864(11) 0.0227(3) Uani 1 1 d . . .
C12 C 0.19268(19) 0.77652(17) -0.21347(11) 0.0276(3) Uani 1 1 d . . .
H12X H 0.0743 0.7865 -0.2409 0.033 Uiso 1 1 calc R . .
H12Y H 0.2865 0.8544 -0.2637 0.033 Uiso 1 1 calc R . .
C13 C 0.15763(19) 0.83764(18) -0.09641(11) 0.0278(3) Uani 1 1 d . . .
H13X H 0.2394 0.9393 -0.0926 0.033 Uiso 1 1 calc R . .
H13Y H 0.0244 0.8778 -0.0712 0.033 Uiso 1 1 calc R . .
C14 C 0.20541(17) 0.67156(18) -0.02871(11) 0.0248(3) Uani 1 1 d . . .
C15 C 0.19312(19) 0.65458(19) 0.08447(11) 0.0295(3) Uani 1 1 d . . .
H15 H 0.1547 0.7570 0.1264 0.035 Uiso 1 1 calc R . .
C16 C 0.23678(19) 0.48917(19) 0.13543(11) 0.0295(3) Uani 1 1 d . . .
H16 H 0.2292 0.4764 0.2127 0.035 Uiso 1 1 calc R . .
C17 C 0.29201(18) 0.34099(18) 0.07285(11) 0.0258(3) Uani 1 1 d . . .
C18 C 0.31088(18) 0.35414(18) -0.04010(11) 0.0245(3) Uani 1 1 d . . .
H18 H 0.3522 0.2514 -0.0813 0.029 Uiso 1 1 calc R . .
C19 C 0.26739(17) 0.52304(17) -0.09225(10) 0.0222(3) Uani 1 1 d . . .
Cl20 Cl 0.34456(5) 0.13132(5) 0.13939(3) 0.03357(11) Uani 1 1 d . . .

loop_
_atom_site_aniso_label
_atom_site_aniso_U_11
_atom_site_aniso_U_22
_atom_site_aniso_U_33
_atom_site_aniso_U_23
_atom_site_aniso_U_13
_atom_site_aniso_U_12
O1 0.0459(6) 0.0234(5) 0.0222(5) 0.0007(4) -0.0122(4) -0.0018(4)
C2 0.0372(8) 0.0220(7) 0.0249(7) 0.0000(6) -0.0132(6) 0.0012(6)
O3 0.0374(6) 0.0264(5) 0.0281(5) -0.0071(4) -0.0145(4) 0.0072(4)
C4 0.0305(7) 0.0271(7) 0.0220(7) -0.0039(6) -0.0062(6) 0.0028(6)
C5 0.0278(7) 0.0209(6) 0.0237(7) 0.0002(5) -0.0085(5) 0.0001(5)
C6 0.0321(7) 0.0248(7) 0.0257(7) -0.0010(6) -0.0078(6) -0.0008(6)
C7 0.0516(10) 0.0316(8) 0.0273(7) -0.0067(6) -0.0142(7) 0.0004(7)
C8 0.0373(8) 0.0344(8) 0.0331(8) 0.0014(7) -0.0119(7) -0.0051(7)
O9 0.0427(6) 0.0380(6) 0.0322(6) -0.0090(5) -0.0181(5) 0.0149(5)
O10 0.0677(8) 0.0230(5) 0.0343(6) 0.0034(5) -0.0205(5) 0.0002(5)
C11 0.0208(6) 0.0206(6) 0.0274(7) -0.0012(5) -0.0069(5) -0.0012(5)
C12 0.0297(7) 0.0218(7) 0.0311(7) -0.0013(6) -0.0067(6) 0.0012(6)
C13 0.0280(7) 0.0220(7) 0.0334(8) -0.0051(6) -0.0057(6) 0.0012(6)
C14 0.0208(6) 0.0246(7) 0.0292(7) -0.0049(6) -0.0046(5) -0.0021(5)
C15 0.0286(7) 0.0315(8) 0.0283(7) -0.0099(6) -0.0033(6) 0.0001(6)
C16 0.0292(7) 0.0366(8) 0.0232(7) -0.0045(6) -0.0054(6) -0.0024(6)
C17 0.0226(7) 0.0279(7) 0.0276(7) 0.0023(6) -0.0081(5) -0.0023(6)
C18 0.0241(7) 0.0237(7) 0.0270(7) -0.0041(6) -0.0073(5) -0.0006(5)
C19 0.0198(6) 0.0234(7) 0.0238(6) -0.0028(5) -0.0049(5) -0.0019(5)
Cl20 0.0354(2) 0.0341(2) 0.0314(2) 0.00532(15) -0.01118(15) 0.00093(16)

loop_
_atom_type_symbol
_atom_type_description
_atom_type_scat_dispersion_real
_atom_type_scat_dispersion_imag
_atom_type_scat_source
C C 0.0033 0.0016 'International Tables Vol C Tables 4.2.6.8 and 6.1.1.4'
H H 0.0000 0.0000 'International Tables Vol C Tables 4.2.6.8 and 6.1.1.4'
O O 0.0106 0.0060 'International Tables Vol C Tables 4.2.6.8 and 6.1.1.4'
Cl Cl 0.1484 0.1585 'International Tables Vol C Tables 4.2.6.8 and 6.1.1.4'

loop_
_geom_angle_atom_site_label_1
_geom_angle_atom_site_label_2
_geom_angle_atom_site_label_3
_geom_angle
_geom_angle_site_symmetry_1
_geom_angle_site_symmetry_3
_geom_angle_publ_flag
C6 O1 C2 118.49(10) . . ?
O1 C2 O3 108.39(10) . . ?
O1 C2 C7 105.86(11) . . ?
O3 C2 C7 106.70(11) . . ?
O1 C2 C8 111.10(11) . . ?
O3 C2 C8 110.65(11) . . ?
C7 C2 C8 113.85(12) . . ?
C4 O3 C2 119.11(10) . . ?
O9 C4 O3 117.67(12) . . ?
O9 C4 C5 125.41(12) . . ?
O3 C4 C5 116.79(11) . . ?
C11 C5 C6 119.70(11) . . ?
C11 C5 C4 124.92(11) . . ?
C6 C5 C4 115.33(11) . . ?
O10 C6 O1 117.67(12) . . ?
O10 C6 C5 126.23(12) . . ?
O1 C6 C5 116.08(11) . . ?
C5 C11 C19 130.93(11) . . ?
C5 C11 C12 122.12(11) . . ?
C19 C11 C12 106.87(10) . . ?
C11 C12 C13 107.23(11) . . ?
C14 C13 C12 104.23(10) . . ?
C15 C14 C19 120.77(12) . . ?
C15 C14 C13 126.91(12) . . ?
C19 C14 C13 112.32(11) . . ?
C16 C15 C14 119.78(13) . . ?
C15 C16 C17 119.29(13) . . ?
C18 C17 C16 122.49(13) . . ?
C18 C17 Cl20 118.91(10) . . ?
C16 C17 Cl20 118.58(10) . . ?
C17 C18 C19 118.25(12) . . ?
C18 C19 C14 119.37(12) . . ?
C18 C19 C11 131.28(11) . . ?
C14 C19 C11 109.30(11) . . ?

loop_
_geom_bond_atom_site_label_1
_geom_bond_atom_site_label_2
_geom_bond_distance
_geom_bond_site_symmetry_2
_geom_bond_publ_flag
O1 C6 1.3593(15) . ?
O1 C2 1.4403(15) . ?
C2 O3 1.4435(15) . ?
C2 C7 1.5035(18) . ?
C2 C8 1.506(2) . ?
O3 C4 1.3537(15) . ?
C4 O9 1.2066(15) . ?
C4 C5 1.4863(17) . ?
C5 C11 1.3668(17) . ?
C5 C6 1.4810(17) . ?
C6 O10 1.2004(15) . ?
C11 C19 1.4754(17) . ?
C11 C12 1.5202(17) . ?
C12 C13 1.5310(18) . ?
C13 C14 1.4895(18) . ?
C14 C15 1.3903(18) . ?
C14 C19 1.4030(17) . ?
C15 C16 1.3741(19) . ?
C16 C17 1.3872(18) . ?
C17 C18 1.3813(18) . ?
C17 Cl20 1.7468(13) . ?
C18 C19 1.4016(17) . ?

loop_
_cod_related_entry_id
_cod_related_entry_database
_cod_related_entry_code
1 ChemSpider 30659081
